data_2009895
loop_
_publ_author_name
'Garner, E.'
'Bele, M.'

_publ_section_title
;
 Tetraammineplatinum(II) aquapentachloroiridate(III) dihydrate,
 [Pt(NH~3~)~4~][IrCl~5~(H~2~O)].2H~2~O
;
_journal_issue 7
_journal_name_full 'Acta Crystallographica Section C'
_journal_page_first 994
_journal_page_last 996
_journal_paper_doi 10.1107/S0108270193012090
_journal_volume 50
_journal_year 1994
_chemical_formula_moiety 'Cl5 H18 Ir1 N4 O3 Pt1'
_chemical_formula_sum 'Cl5 H18 Ir N4 O3 Pt'
_chemical_formula_weight 686.74
_symmetry_cell_setting tetragonal
_symmetry_space_group_name_Hall '-I 4ad'
_symmetry_space_group_name_H-M 'I 41/a'
_atom_type_scat_source IntTabIV
_cell_angle_alpha 90.
_cell_angle_beta 90.
_cell_angle_gamma 90.
_cell_formula_units_Z 16
_cell_length_a 15.655(2)
_cell_length_b 15.655(2)
_cell_length_c 23.554(3)
_cell_measurement_reflns_used 25
_cell_measurement_temperature 294
_cell_measurement_theta_max 21.53
_cell_measurement_theta_min 11.62
_cell_volume 5772.6(13)
_computing_molecular_graphics 'MACORTEP (Michalowicz & Andre, 1991)'
_computing_structure_refinement 'SHELX76 (Sheldrick, 1976)'
_computing_structure_solution 'MULTAN80 (Main et al., 1980) and SHELXS86 (Sheldrick, 1985)'
_diffrn_measurement_device 'Enraf-Nonius CAD-4'
_diffrn_measurement_method \w
_diffrn_radiation_type MoK\a
_diffrn_radiation_wavelength 0.71069
_diffrn_reflns_limit_h_max 25
_diffrn_reflns_limit_h_min 0
_diffrn_reflns_limit_k_max 25
_diffrn_reflns_limit_k_min 0
_diffrn_reflns_limit_l_max 38
_diffrn_reflns_limit_l_min 0
_diffrn_reflns_number 6686
_diffrn_reflns_theta_max 35
_diffrn_standards_decay_% <3
_diffrn_standards_interval_count 100
_diffrn_standards_number 3
_exptl_absorpt_coefficient_mu 19.89
_exptl_absorpt_correction_T_max 0.2140
_exptl_absorpt_correction_T_min 0.0685
_exptl_absorpt_correction_type integration
_exptl_crystal_colour orange
_exptl_crystal_density_diffrn 3.161
_exptl_crystal_density_meas 3.14
_exptl_crystal_density_method flotation
_exptl_crystal_description parallelepiped
_exptl_crystal_size_max 0.164
_exptl_crystal_size_mid 0.114
_exptl_crystal_size_min 0.100
_refine_diff_density_max 1.50
_refine_diff_density_min -1.83
_refine_ls_extinction_coef 'x = 5.0(1) x 10^-5^'
_refine_ls_extinction_method empirical
_refine_ls_goodness_of_fit_obs 0.808
_refine_ls_hydrogen_treatment refU
_refine_ls_number_parameters 168
_refine_ls_number_reflns 2035
_refine_ls_R_factor_obs 0.0404
_refine_ls_shift/esd_max 0.022
_refine_ls_structure_factor_coef F
_refine_ls_weighting_details 'w = 0.7325/[\s^2^~F~ + 1 x 10^-4^F^2^]'
_refine_ls_weighting_scheme calc
_refine_ls_wR_factor_obs 0.0441
_reflns_number_observed 2035
_reflns_number_total 3778
_reflns_observed_criterion F>6.0\s~F~
_cod_data_source_file pa1068.cif
_cod_data_source_block pa1068_structure_1_of_1
_cod_depositor_comments
;
 Marking attached hydrogen atoms.

 Antanas Vaitkus,
 2017-03-27

The following automatic conversions were performed:

'_refine_ls_weighting_scheme' value 'w = 0.7325/[\s^2^~F~ + 1 x
10^-4^F^2^]' was changed to 'calc'. New tag
'_refine_ls_weighting_details' was created. The value of the new tag
was set to 'w = 0.7325/[\s^2^~F~ + 1 x 10^-4^F^2^]'.

Automatic conversion script
Id: cif_fix_values 3143 2015-03-26 13:38:13Z robertas 
;
_cod_original_cell_volume 5773.0(10)
_cod_original_formula_sum 'Cl5 H18 Ir1 N4 O3 Pt1'
_cod_database_code 2009895

loop_
_atom_site_label
_atom_site_fract_x
_atom_site_fract_y
_atom_site_fract_z
_atom_site_attached_hydrogens
Pt1 .25 .25 .25 0
Pt2 0 0 .5 0
Ir .25601(4) .25585(4) .01126(2) 0
Cl1 .1342(2) .2465(3) -.04750(10) 0
Cl2 .1714(2) .3080(3) .0859(3) 0
Cl3 .3802(2) .2682(3) .06780(10) 0
Cl4 .3397(3) .2069(3) -.06620(10) 0
Cl5 .2339(3) .1169(2) .04410(10) 0
O1 .2777(7) .3807(6) -.0174(4) 2
O2 .2774(9) .5024(7) .0613(5) 2
O3 .3149(7) .4144(7) .1583(4) 2
N1 .3725(8) .2395(9) .2794(5) 0
N2 .2776(9) .1671(9) .1845(4) 0
N3 .0260(9) .1142(8) .5370(5) 0
N4 .0556(10) -.0601(10) .5669(5) 0
H11 .380(13) .280(8) .312(4) 0
H12 .409(11) .259(11) .247(5) 0
H13 .390(13) .180(5) .291(7) 0
H21 .286(11) .201(10) .149(4) 0
H22 .239(10) .117(8) .176(7) 0
H23 .335(5) .146(11) .199(7) 0
H31 .033(11) .161(9) .508(6) 0
H32 .082(5) .105(13) .557(6) 0
H33 -.019(8) .131(12) .565(5) 0
H41 .042(12) -.123(3) .568(5) 0
H42 .043(12) -.033(10) .605(4) 0
H43 .118(4) -.052(11) .557(8) 0

loop_
_geom_angle_atom_site_label_1
_geom_angle_atom_site_label_2
_geom_angle_atom_site_label_3
_geom_angle
_geom_angle_publ_flag
N1 Pt1 N2 90.4(5) yes
N3 Pt2 N4 89.4(5) yes
Cl5 Ir O1 179.1(3) yes
Cl4 Ir O1 87.9(3) yes
Cl4 Ir Cl5 92.10(10) yes
Cl3 Ir O1 88.4(3) yes
Cl3 Ir Cl5 90.70(10) yes
Cl3 Ir Cl4 90.30(10) yes
Cl2 Ir O1 90.5(3) yes
Cl2 Ir Cl5 89.60(10) yes
Cl2 Ir Cl4 178.00(10) yes
Cl2 Ir Cl3 90.80(10) yes
Cl1 Ir O1 90.0(3) yes
Cl1 Ir Cl5 91.00(10) yes
Cl1 Ir Cl4 88.60(10) yes
Cl1 Ir Cl3 178.10(10) yes
Cl1 Ir Cl2 90.30(10) yes
Pt1 N1 H13 115(6) no
Pt1 N1 H12 104(7) no
Pt1 N1 H11 108(9) no
H12 N1 H13 109(11) no
H11 N1 H13 109(10) no
H11 N1 H12 109(12) no
Pt1 N2 H23 98(8) no
Pt1 N2 H22 120(9) no
Pt1 N2 H21 109(8) no
H22 N2 H23 109(11) no
H21 N2 H23 109(10) no
H21 N2 H22 109(12) no
Pt2 N3 H33 112(8) no
Pt2 N3 H32 105(8) no
Pt2 N3 H31 111(8) no
H32 N3 H33 109(9) no
H31 N3 H33 109(12) no
H31 N3 H32 109(10) no
Pt2 N4 H43 100(9) no
Pt2 N4 H42 114(9) no
Pt2 N4 H41 112(7) no
H42 N4 H43 109(11) no
H41 N4 H43 109(9) no
H41 N4 H42 109(11) no

loop_
_geom_bond_atom_site_label_1
_geom_bond_atom_site_label_2
_geom_bond_site_symmetry_1
_geom_bond_site_symmetry_2
_geom_bond_distance
_geom_bond_publ_flag
Pt1 N1 . . 2.050(10) yes
Pt1 N2 . . 206.0(10) yes
Pt2 N3 . . 2.030(10) yes
Pt2 N4 . . 2.030(10) yes
Ir Cl1 . . 2.361(4) yes
Ir Cl2 . . 2.347(4) yes
Ir Cl3 . . 2.364(4) yes
Ir Cl4 . . 2.373(4) yes
Ir Cl5 . . 2.334(4) yes
Ir O1 . . 2.100(10) yes
O1 O2 . . 2.66(2) yes
O2 O3 . . 2.73(2) yes
O1 O3 . 13 2.630(10) yes
N1 H11 . . 1.01(11) no
N1 H12 . . 1.01(14) no
N1 H13 . . 1.01(10) no
N2 H21 . . 1.01(12) no
N2 H22 . . 1.01(13) no
N2 H23 . . 1.01(11) no
N3 H31 . . 1.01(14) no
N3 H32 . . 1.01(10) no
N3 H33 . . 1.01(13) no
N4 H41 . . 1.01(6) no
N4 H42 . . 1.01(11) no
N4 H43 . . 1.01(7) no
